data_4028559
loop_
_publ_author_name
'Tao Tao'
'Bin-Bin Ma'
'Yu-Xin Peng'
'Xiao-Xu Wang'
'Wei Huang'
'Xiao-Zeng You'

_publ_section_title
;
 Asymmetrical/Symmetrical D-\p-A/D-\p-D Thiazole-Containing Aromatic
 Heterocyclic Fluorescent Compounds Having the Same Triphenylamino
 Chromophores
;
_journal_name_full 'Journal of Organic Chemistry'
_journal_page_first 8669
_journal_page_last 8679
_journal_paper_doi 10.1021/jo401384g
_journal_volume 78
_journal_year 2013
_chemical_formula_moiety 'C42 H34 N4 O2 S2'
_chemical_formula_sum 'C42 H34 N4 O2 S2'
_chemical_formula_weight 690.85
_chemical_name_systematic
; 
 ? 
;
_space_group_IT_number 2
_symmetry_cell_setting triclinic
_symmetry_space_group_name_Hall '-P 1'
_symmetry_space_group_name_H-M 'P -1'
_atom_sites_solution_hydrogens geom
_atom_sites_solution_primary direct
_atom_sites_solution_secondary difmap
_audit_creation_method SHELXL-97
_cell_angle_alpha 78.122(4)
_cell_angle_beta 85.747(5)
_cell_angle_gamma 79.296(5)
_cell_formula_units_Z 2
_cell_length_a 10.237(4)
_cell_length_b 11.233(4)
_cell_length_c 15.634(5)
_cell_measurement_reflns_used 6081
_cell_measurement_temperature 291(2)
_cell_measurement_theta_max 27.5
_cell_measurement_theta_min 2.46
_cell_volume 1727.5(11)
_computing_cell_refinement SMART
_computing_data_collection 'SMART (BRUKER 2000)'
_computing_data_reduction 'SAINT (BRUKER 2000)'
_computing_molecular_graphics SHELXTL
_computing_publication_material SHELXTL
_computing_structure_refinement SHELXTL
_computing_structure_solution 'SHELXTL (BRUKER 2000)'
_diffrn_ambient_temperature 291(2)
_diffrn_measured_fraction_theta_full 0.982
_diffrn_measured_fraction_theta_max 0.982
_diffrn_measurement_device_type 'CCD area detector'
_diffrn_measurement_method 'phi and omega scans'
_diffrn_radiation_monochromator graphite
_diffrn_radiation_source 'fine-focus sealed tube'
_diffrn_radiation_type MoK\a
_diffrn_radiation_wavelength 0.71073
_diffrn_reflns_av_R_equivalents 0.0440
_diffrn_reflns_av_sigmaI/netI 0.0590
_diffrn_reflns_limit_h_max 12
_diffrn_reflns_limit_h_min -7
_diffrn_reflns_limit_k_max 13
_diffrn_reflns_limit_k_min -13
_diffrn_reflns_limit_l_max 18
_diffrn_reflns_limit_l_min -18
_diffrn_reflns_number 12271
_diffrn_reflns_theta_full 24.99
_diffrn_reflns_theta_max 24.99
_diffrn_reflns_theta_min 1.88
_exptl_absorpt_coefficient_mu 0.198
_exptl_absorpt_correction_T_max 0.9805
_exptl_absorpt_correction_T_min 0.9805
_exptl_absorpt_correction_type multi-scan
_exptl_absorpt_process_details 'SADABS, BRUKER(2000)'
_exptl_crystal_colour red
_exptl_crystal_density_diffrn 1.328
_exptl_crystal_description block
_exptl_crystal_F_000 724
_exptl_crystal_size_max 0.10
_exptl_crystal_size_mid 0.10
_exptl_crystal_size_min 0.10
_refine_diff_density_max 1.635
_refine_diff_density_min -1.249
_refine_diff_density_rms 0.091
_refine_ls_extinction_method none
_refine_ls_goodness_of_fit_ref 1.021
_refine_ls_hydrogen_treatment constr
_refine_ls_matrix_type full
_refine_ls_number_parameters 445
_refine_ls_number_reflns 5977
_refine_ls_number_restraints 0
_refine_ls_restrained_S_all 1.021
_refine_ls_R_factor_all 0.0849
_refine_ls_R_factor_gt 0.0719
_refine_ls_shift/su_max 0.001
_refine_ls_shift/su_mean 0.000
_refine_ls_structure_factor_coef Fsqd
_refine_ls_weighting_details 'calc w=1/[\s^2^(Fo^2^)+(0.0989P)^2^+3.8880P] where P=(Fo^2^+2Fc^2^)/3'
_refine_ls_weighting_scheme calc
_refine_ls_wR_factor_gt 0.1948
_refine_ls_wR_factor_ref 0.2038
_reflns_number_gt 4891
_reflns_number_total 5977
_reflns_threshold_expression >2sigma(I)
_cod_data_source_file jo401384g_si_003_5.cif
_cod_data_source_block 8
_cod_original_cell_volume 1727.4(10)
_cod_database_code 4028559

loop_
_symmetry_equiv_pos_as_xyz
'x, y, z'
'-x, -y, -z'

loop_
_atom_site_label
_atom_site_type_symbol
_atom_site_fract_x
_atom_site_fract_y
_atom_site_fract_z
_atom_site_U_iso_or_equiv
_atom_site_adp_type
_atom_site_occupancy
_atom_site_symmetry_multiplicity
_atom_site_calc_flag
_atom_site_refinement_flags
C1 C 0.4927(3) 1.4350(3) 0.5119(2) 0.0216(7) Uani 1 1 d .
C2 C 0.5066(4) 1.3491(3) 0.4611(2) 0.0282(8) Uani 1 1 d .
H2 H 0.5285 1.3677 0.4016 0.034 Uiso 1 1 calc R
C3 C 0.4551(3) 1.2296(3) 0.5852(2) 0.0213(7) Uani 1 1 d .
C4 C 0.4296(3) 1.1200(3) 0.6486(2) 0.0208(7) Uani 1 1 d .
C5 C 0.4655(4) 1.0016(3) 0.6291(2) 0.0257(7) Uani 1 1 d .
H5 H 0.5031 0.9931 0.5742 0.031 Uiso 1 1 calc R
C6 C 0.4462(4) 0.8978(3) 0.6895(2) 0.0256(7) Uani 1 1 d .
H6 H 0.4713 0.8202 0.6751 0.031 Uiso 1 1 calc R
C7 C 0.3887(3) 0.9084(3) 0.7728(2) 0.0221(7) Uani 1 1 d .
C8 C 0.3537(3) 1.0258(3) 0.7928(2) 0.0228(7) Uani 1 1 d .
H8 H 0.3172 1.0341 0.8480 0.027 Uiso 1 1 calc R
C9 C 0.3726(3) 1.1305(3) 0.7315(2) 0.0208(7) Uani 1 1 d .
H9 H 0.3472 1.2081 0.7457 0.025 Uiso 1 1 calc R
C10 C 0.3204(3) 0.7033(3) 0.8159(2) 0.0232(7) Uani 1 1 d .
C11 C 0.2437(3) 0.7185(3) 0.7431(2) 0.0289(8) Uani 1 1 d .
H11 H 0.2259 0.7955 0.7062 0.035 Uiso 1 1 calc R
C12 C 0.1937(4) 0.6201(3) 0.7251(3) 0.0351(9) Uani 1 1 d .
H12 H 0.1435 0.6312 0.6760 0.042 Uiso 1 1 calc R
C13 C 0.2182(4) 0.5050(3) 0.7802(3) 0.0393(9) Uani 1 1 d .
H13 H 0.1835 0.4394 0.7687 0.047 Uiso 1 1 calc R
C14 C 0.2943(4) 0.4890(3) 0.8519(3) 0.0365(9) Uani 1 1 d .
H14 H 0.3112 0.4118 0.8885 0.044 Uiso 1 1 calc R
C15 C 0.3465(4) 0.5865(3) 0.8705(2) 0.0298(8) Uani 1 1 d .
H15 H 0.3984 0.5740 0.9190 0.036 Uiso 1 1 calc R
C16 C 0.3874(3) 0.8076(3) 0.9265(2) 0.0227(7) Uani 1 1 d .
C17 C 0.2874(3) 0.7876(3) 0.9896(2) 0.0270(7) Uani 1 1 d .
H17 H 0.2071 0.7717 0.9743 0.032 Uiso 1 1 calc R
C18 C 0.3077(4) 0.7913(3) 1.0759(2) 0.0287(8) Uani 1 1 d .
H18 H 0.2409 0.7766 1.1184 0.034 Uiso 1 1 calc R
C19 C 0.4261(4) 0.8168(3) 1.0996(2) 0.0289(8) Uani 1 1 d .
H19 H 0.4389 0.8193 1.1575 0.035 Uiso 1 1 calc R
C20 C 0.5253(4) 0.8384(3) 1.0357(2) 0.0285(8) Uani 1 1 d .
H20 H 0.6047 0.8564 1.0506 0.034 Uiso 1 1 calc R
C21 C 0.5064(3) 0.8334(3) 0.9499(2) 0.0240(7) Uani 1 1 d .
H21 H 0.5736 0.8473 0.9076 0.029 Uiso 1 1 calc R
C22 C 0.0303(4) -0.4496(3) 0.4763(2) 0.0291(8) Uani 1 1 d .
C23 C 0.1557(4) -0.4279(4) 0.4877(3) 0.0386(9) Uani 1 1 d .
H23 H 0.2124 -0.4798 0.5287 0.046 Uiso 1 1 calc R
C24 C 0.0961(4) -0.2654(3) 0.3830(2) 0.0311(8) Uani 1 1 d .
C25 C 0.1034(4) -0.1485(3) 0.3218(2) 0.0285(8) Uani 1 1 d .
C26 C 0.2212(4) -0.1028(4) 0.3144(2) 0.0346(9) Uani 1 1 d .
H26 H 0.2936 -0.1484 0.3460 0.041 Uiso 1 1 calc R
C27 C 0.2330(4) 0.0087(3) 0.2615(2) 0.0322(8) Uani 1 1 d .
H27 H 0.3130 0.0379 0.2576 0.039 Uiso 1 1 calc R
C28 C 0.1253(3) 0.0786(3) 0.2133(2) 0.0251(7) Uani 1 1 d .
C29 C 0.0067(3) 0.0337(3) 0.2193(2) 0.0258(7) Uani 1 1 d .
H29 H -0.0655 0.0793 0.1875 0.031 Uiso 1 1 calc R
C30 C -0.0040(4) -0.0791(3) 0.2728(2) 0.0279(7) Uani 1 1 d .
H30 H -0.0834 -0.1092 0.2762 0.033 Uiso 1 1 calc R
C31 C 0.1860(3) 0.2851(3) 0.1924(2) 0.0293(8) Uani 1 1 d .
C32 C 0.1662(4) 0.2893(4) 0.2815(3) 0.0431(10) Uani 1 1 d .
H32 H 0.1191 0.2341 0.3178 0.052 Uiso 1 1 calc R
C33 C 0.2163(5) 0.3750(5) 0.3157(3) 0.0547(12) Uani 1 1 d .
H33 H 0.2051 0.3751 0.3752 0.066 Uiso 1 1 calc R
C34 C 0.2826(5) 0.4606(4) 0.2624(4) 0.0545(13) Uani 1 1 d .
H34 H 0.3142 0.5194 0.2854 0.065 Uiso 1 1 calc R
C35 C 0.3013(4) 0.4572(3) 0.1748(3) 0.0430(11) Uani 1 1 d .
H35 H 0.3459 0.5146 0.1386 0.052 Uiso 1 1 calc R
C36 C 0.2548(3) 0.3698(3) 0.1387(3) 0.0313(8) Uani 1 1 d .
H36 H 0.2696 0.3681 0.0795 0.038 Uiso 1 1 calc R
C37 C 0.0971(3) 0.2152(3) 0.0706(2) 0.0241(7) Uani 1 1 d .
C38 C 0.0302(4) 0.3298(3) 0.0290(3) 0.0364(9) Uani 1 1 d .
H38 H 0.0074 0.3944 0.0592 0.044 Uiso 1 1 calc R
C39 C -0.0021(4) 0.3469(3) -0.0585(3) 0.0424(11) Uani 1 1 d .
H39 H -0.0421 0.4246 -0.0872 0.051 Uiso 1 1 calc R
C40 C 0.0239(4) 0.2513(4) -0.1029(3) 0.0354(9) Uani 1 1 d .
H40 H 0.0016 0.2639 -0.1611 0.042 Uiso 1 1 calc R
C41 C 0.0841(3) 0.1357(3) -0.0598(2) 0.0301(8) Uani 1 1 d .
H41 H 0.0986 0.0693 -0.0884 0.036 Uiso 1 1 calc R
C42 C 0.1227(3) 0.1187(3) 0.0259(2) 0.0265(7) Uani 1 1 d .
H42 H 0.1662 0.0416 0.0534 0.032 Uiso 1 1 calc R
N1 N 0.4864(3) 1.2322(3) 0.50206(19) 0.0295(7) Uani 1 1 d .
N2 N 0.3690(3) 0.8038(2) 0.83672(18) 0.0262(6) Uani 1 1 d .
N3 N 0.1908(4) -0.3257(3) 0.4349(2) 0.0413(8) Uani 1 1 d .
N4 N 0.1364(3) 0.1946(3) 0.15846(19) 0.0284(7) Uani 1 1 d .
S1 S 0.45158(8) 1.36953(7) 0.61812(5) 0.0217(2) Uani 1 1 d .
S2 S -0.04532(9) -0.33383(9) 0.39608(6) 0.0369(3) Uani 1 1 d .
O1 O 0.0344(14) 0.8811(10) 0.5576(5) 0.262(5) Uani 1 1 d .
H1A H 0.0455 0.8180 0.5311 0.393 Uiso 1 1 d R
H1B H -0.0054 0.8613 0.6059 0.393 Uiso 1 1 d R
O2 O 0.1142(13) 1.0171(10) 0.5091(5) 0.262(5) Uani 1 1 d .
H2A H 0.1838 1.0000 0.5062 0.393 Uiso 1 1 d R
H2B H 0.0762 0.9695 0.5601 0.393 Uiso 1 1 d R

loop_
_atom_site_aniso_label
_atom_site_aniso_U_11
_atom_site_aniso_U_22
_atom_site_aniso_U_33
_atom_site_aniso_U_23
_atom_site_aniso_U_13
_atom_site_aniso_U_12
C1 0.0239(17) 0.0141(16) 0.0239(16) 0.0045(12) -0.0059(13) -0.0029(12)
C2 0.041(2) 0.0181(16) 0.0229(17) 0.0057(13) -0.0038(15) -0.0080(15)
C3 0.0234(16) 0.0161(15) 0.0234(16) 0.0015(12) -0.0077(13) -0.0040(13)
C4 0.0205(16) 0.0176(15) 0.0230(16) 0.0027(12) -0.0063(13) -0.0053(13)
C5 0.0350(19) 0.0211(16) 0.0213(16) -0.0009(13) -0.0036(14) -0.0082(14)
C6 0.0342(19) 0.0164(15) 0.0271(17) -0.0038(13) -0.0016(14) -0.0071(14)
C7 0.0227(16) 0.0166(15) 0.0259(17) 0.0035(13) -0.0041(13) -0.0081(13)
C8 0.0221(16) 0.0199(16) 0.0253(16) 0.0001(13) -0.0022(13) -0.0052(13)
C9 0.0197(16) 0.0136(14) 0.0277(17) -0.0004(12) -0.0045(13) -0.0020(12)
C10 0.0207(16) 0.0145(15) 0.0338(18) -0.0019(13) 0.0025(14) -0.0061(13)
C11 0.0270(18) 0.0229(17) 0.0359(19) -0.0024(14) -0.0011(15) -0.0057(14)
C12 0.0296(19) 0.033(2) 0.048(2) -0.0163(17) 0.0013(17) -0.0105(16)
C13 0.040(2) 0.0268(19) 0.057(3) -0.0152(18) 0.0100(19) -0.0176(17)
C14 0.041(2) 0.0150(16) 0.051(2) -0.0015(15) 0.0086(18) -0.0077(15)
C15 0.0300(19) 0.0176(16) 0.038(2) 0.0013(14) -0.0007(15) -0.0031(14)
C16 0.0283(17) 0.0128(14) 0.0251(16) 0.0034(12) -0.0059(14) -0.0042(13)
C17 0.0248(17) 0.0226(16) 0.0317(18) 0.0036(14) -0.0061(14) -0.0075(14)
C18 0.0293(18) 0.0248(17) 0.0279(18) 0.0038(14) 0.0002(14) -0.0047(14)
C19 0.0339(19) 0.0231(17) 0.0268(17) 0.0023(14) -0.0069(15) -0.0035(15)
C20 0.0266(18) 0.0198(16) 0.038(2) 0.0009(14) -0.0086(15) -0.0044(14)
C21 0.0247(17) 0.0160(15) 0.0290(17) 0.0031(13) -0.0009(14) -0.0059(13)
C22 0.0288(18) 0.0263(17) 0.0273(18) 0.0034(14) -0.0017(14) -0.0016(15)
C23 0.030(2) 0.040(2) 0.038(2) 0.0095(17) -0.0090(17) -0.0046(17)
C24 0.0305(19) 0.0293(18) 0.0291(18) 0.0030(15) -0.0029(15) -0.0031(15)
C25 0.0298(19) 0.0262(18) 0.0264(17) 0.0014(14) -0.0030(14) -0.0030(15)
C26 0.0237(18) 0.038(2) 0.035(2) 0.0061(16) -0.0071(15) 0.0004(16)
C27 0.0229(18) 0.035(2) 0.037(2) 0.0012(16) -0.0077(15) -0.0069(15)
C28 0.0258(17) 0.0212(16) 0.0282(17) -0.0025(13) -0.0050(14) -0.0048(14)
C29 0.0247(17) 0.0228(16) 0.0280(17) -0.0018(14) -0.0083(14) -0.0001(14)
C30 0.0256(17) 0.0301(18) 0.0281(18) -0.0017(14) -0.0016(14) -0.0097(15)
C31 0.0229(17) 0.0239(17) 0.043(2) -0.0126(15) -0.0062(15) -0.0006(14)
C32 0.036(2) 0.047(2) 0.051(2) -0.021(2) -0.0005(19) -0.0076(19)
C33 0.050(3) 0.062(3) 0.062(3) -0.038(3) -0.008(2) -0.004(2)
C34 0.042(2) 0.042(2) 0.091(4) -0.038(3) -0.024(2) 0.000(2)
C35 0.0262(19) 0.0217(18) 0.084(3) -0.0117(19) -0.019(2) -0.0023(15)
C36 0.0248(18) 0.0192(16) 0.049(2) -0.0050(15) -0.0096(16) 0.0007(14)
C37 0.0214(16) 0.0183(15) 0.0315(18) 0.0025(13) -0.0059(14) -0.0071(13)
C38 0.036(2) 0.0155(16) 0.059(3) -0.0038(16) -0.0195(19) -0.0053(15)
C39 0.043(2) 0.0224(18) 0.058(3) 0.0172(18) -0.029(2) -0.0127(17)
C40 0.036(2) 0.039(2) 0.0317(19) 0.0086(16) -0.0096(16) -0.0213(17)
C41 0.0234(17) 0.0356(19) 0.0330(19) -0.0072(15) 0.0022(14) -0.0099(15)
C42 0.0226(17) 0.0206(16) 0.0340(19) -0.0010(14) -0.0035(14) -0.0016(13)
N1 0.0437(18) 0.0188(14) 0.0253(15) 0.0014(11) -0.0023(13) -0.0097(13)
N2 0.0377(17) 0.0180(14) 0.0235(14) 0.0031(11) -0.0050(12) -0.0124(12)
N3 0.0413(19) 0.0373(18) 0.0364(18) 0.0097(14) -0.0147(15) 0.0022(15)
N4 0.0345(16) 0.0191(14) 0.0324(16) -0.0007(12) -0.0100(13) -0.0078(12)
S1 0.0274(4) 0.0137(4) 0.0219(4) 0.0023(3) -0.0028(3) -0.0040(3)
S2 0.0288(5) 0.0378(5) 0.0385(5) 0.0127(4) -0.0132(4) -0.0094(4)
O1 0.414(13) 0.225(8) 0.110(5) -0.077(5) -0.003(6) 0.083(9)
O2 0.414(13) 0.225(8) 0.110(5) -0.077(5) -0.003(6) 0.083(9)

loop_
_atom_type_symbol
_atom_type_description
_atom_type_scat_dispersion_real
_atom_type_scat_dispersion_imag
_atom_type_scat_source
C C 0.0033 0.0016 'International Tables Vol C Tables 4.2.6.8 and 6.1.1.4'
H H 0.0000 0.0000 'International Tables Vol C Tables 4.2.6.8 and 6.1.1.4'
N N 0.0061 0.0033 'International Tables Vol C Tables 4.2.6.8 and 6.1.1.4'
S S 0.1246 0.1234 'International Tables Vol C Tables 4.2.6.8 and 6.1.1.4'
O O 0.0106 0.0060 'International Tables Vol C Tables 4.2.6.8 and 6.1.1.4'

loop_
_geom_angle_atom_site_label_1
_geom_angle_atom_site_label_2
_geom_angle_atom_site_label_3
_geom_angle
_geom_angle_site_symmetry_1
_geom_angle_site_symmetry_3
C2 C1 C1 129.4(4) . 2_686
C2 C1 S1 109.5(2) . .
C1 C1 S1 121.1(3) 2_686 .
C1 C2 N1 116.6(3) . .
C1 C2 H2 121.7 . .
N1 C2 H2 121.7 . .
N1 C3 C4 124.9(3) . .
N1 C3 S1 114.3(2) . .
C4 C3 S1 120.7(2) . .
C9 C4 C5 118.2(3) . .
C9 C4 C3 120.8(3) . .
C5 C4 C3 121.0(3) . .
C6 C5 C4 121.4(3) . .
C6 C5 H5 119.3 . .
C4 C5 H5 119.3 . .
C5 C6 C7 120.4(3) . .
C5 C6 H6 119.8 . .
C7 C6 H6 119.8 . .
C8 C7 C6 118.5(3) . .
C8 C7 N2 119.5(3) . .
C6 C7 N2 121.9(3) . .
C9 C8 C7 120.9(3) . .
C9 C8 H8 119.5 . .
C7 C8 H8 119.5 . .
C8 C9 C4 120.6(3) . .
C8 C9 H9 119.7 . .
C4 C9 H9 119.7 . .
C11 C10 C15 118.7(3) . .
C11 C10 N2 121.4(3) . .
C15 C10 N2 119.8(3) . .
C12 C11 C10 120.7(3) . .
C12 C11 H11 119.7 . .
C10 C11 H11 119.7 . .
C11 C12 C13 120.3(4) . .
C11 C12 H12 119.9 . .
C13 C12 H12 119.9 . .
C14 C13 C12 119.5(3) . .
C14 C13 H13 120.3 . .
C12 C13 H13 120.3 . .
C13 C14 C15 121.1(3) . .
C13 C14 H14 119.4 . .
C15 C14 H14 119.4 . .
C14 C15 C10 119.7(4) . .
C14 C15 H15 120.1 . .
C10 C15 H15 120.1 . .
C17 C16 C21 119.6(3) . .
C17 C16 N2 120.7(3) . .
C21 C16 N2 119.7(3) . .
C16 C17 C18 119.6(3) . .
C16 C17 H17 120.2 . .
C18 C17 H17 120.2 . .
C19 C18 C17 121.0(3) . .
C19 C18 H18 119.5 . .
C17 C18 H18 119.5 . .
C18 C19 C20 119.0(3) . .
C18 C19 H19 120.5 . .
C20 C19 H19 120.5 . .
C21 C20 C19 120.3(3) . .
C21 C20 H20 119.8 . .
C19 C20 H20 119.8 . .
C20 C21 C16 120.4(3) . .
C20 C21 H21 119.8 . .
C16 C21 H21 119.8 . .
C23 C22 C22 126.6(4) . 2_546
C23 C22 S2 108.9(3) . .
C22 C22 S2 124.5(4) 2_546 .
N3 C23 C22 115.6(3) . .
N3 C23 H23 122.2 . .
C22 C23 H23 122.2 . .
N3 C24 C25 124.2(3) . .
N3 C24 S2 113.4(3) . .
C25 C24 S2 122.3(3) . .
C26 C25 C30 118.5(3) . .
C26 C25 C24 118.1(3) . .
C30 C25 C24 123.3(3) . .
C27 C26 C25 121.2(3) . .
C27 C26 H26 119.4 . .
C25 C26 H26 119.4 . .
C26 C27 C28 120.2(3) . .
C26 C27 H27 119.9 . .
C28 C27 H27 119.9 . .
C29 C28 C27 119.3(3) . .
C29 C28 N4 120.0(3) . .
C27 C28 N4 120.7(3) . .
C30 C29 C28 119.9(3) . .
C30 C29 H29 120.0 . .
C28 C29 H29 120.0 . .
C29 C30 C25 120.7(3) . .
C29 C30 H30 119.6 . .
C25 C30 H30 119.6 . .
C36 C31 C32 119.0(3) . .
C36 C31 N4 121.2(3) . .
C32 C31 N4 119.8(3) . .
C33 C32 C31 120.4(4) . .
C33 C32 H32 119.8 . .
C31 C32 H32 119.8 . .
C34 C33 C32 120.8(5) . .
C34 C33 H33 119.6 . .
C32 C33 H33 119.6 . .
C35 C34 C33 118.9(4) . .
C35 C34 H34 120.6 . .
C33 C34 H34 120.6 . .
C34 C35 C36 121.6(4) . .
C34 C35 H35 119.2 . .
C36 C35 H35 119.2 . .
C31 C36 C35 119.2(4) . .
C31 C36 H36 120.4 . .
C35 C36 H36 120.4 . .
C42 C37 C38 119.1(3) . .
C42 C37 N4 119.4(3) . .
C38 C37 N4 121.5(3) . .
C37 C38 C39 119.4(4) . .
C37 C38 H38 120.3 . .
C39 C38 H38 120.3 . .
C40 C39 C38 121.4(3) . .
C40 C39 H39 119.3 . .
C38 C39 H39 119.3 . .
C39 C40 C41 119.0(4) . .
C39 C40 H40 120.5 . .
C41 C40 H40 120.5 . .
C40 C41 C42 120.3(3) . .
C40 C41 H41 119.8 . .
C42 C41 H41 119.8 . .
C37 C42 C41 120.7(3) . .
C37 C42 H42 119.7 . .
C41 C42 H42 119.7 . .
C3 N1 C2 110.2(3) . .
C7 N2 C10 122.2(3) . .
C7 N2 C16 117.3(3) . .
C10 N2 C16 120.2(3) . .
C24 N3 C23 112.1(3) . .
C37 N4 C28 117.9(3) . .
C37 N4 C31 122.4(3) . .
C28 N4 C31 119.8(3) . .
C1 S1 C3 89.35(15) . .
C22 S2 C24 89.96(17) . .
H1A O1 H1B 107.8 . .
H1A O1 H2B 142.7 . .
H1B O1 H2B 106.9 . .
H2A O2 H2B 111.7 . .

loop_
_geom_bond_atom_site_label_1
_geom_bond_atom_site_label_2
_geom_bond_distance
_geom_bond_site_symmetry_2
C1 C2 1.354(5) .
C1 C1 1.463(6) 2_686
C1 S1 1.727(3) .
C2 N1 1.383(4) .
C2 H2 0.9300 .
C3 N1 1.311(4) .
C3 C4 1.464(4) .
C3 S1 1.745(3) .
C4 C9 1.400(5) .
C4 C5 1.402(5) .
C5 C6 1.377(5) .
C5 H5 0.9300 .
C6 C7 1.407(5) .
C6 H6 0.9300 .
C7 C8 1.393(5) .
C7 N2 1.413(4) .
C8 C9 1.390(4) .
C8 H8 0.9300 .
C9 H9 0.9300 .
C10 C11 1.394(5) .
C10 C15 1.402(5) .
C10 N2 1.418(4) .
C11 C12 1.386(5) .
C11 H11 0.9300 .
C12 C13 1.388(6) .
C12 H12 0.9300 .
C13 C14 1.374(6) .
C13 H13 0.9300 .
C14 C15 1.393(5) .
C14 H14 0.9300 .
C15 H15 0.9300 .
C16 C17 1.384(5) .
C16 C21 1.395(5) .
C16 N2 1.440(4) .
C17 C18 1.391(5) .
C17 H17 0.9300 .
C18 C19 1.389(5) .
C18 H18 0.9300 .
C19 C20 1.390(5) .
C19 H19 0.9300 .
C20 C21 1.382(5) .
C20 H20 0.9300 .
C21 H21 0.9300 .
C22 C23 1.380(5) .
C22 C22 1.437(7) 2_546
C22 S2 1.722(3) .
C23 N3 1.359(5) .
C23 H23 0.9300 .
C24 N3 1.305(5) .
C24 C25 1.467(5) .
C24 S2 1.742(4) .
C25 C26 1.384(5) .
C25 C30 1.402(5) .
C26 C27 1.372(5) .
C26 H26 0.9300 .
C27 C28 1.399(5) .
C27 H27 0.9300 .
C28 C29 1.389(5) .
C28 N4 1.423(4) .
C29 C30 1.385(5) .
C29 H29 0.9300 .
C30 H30 0.9300 .
C31 C36 1.392(5) .
C31 C32 1.401(6) .
C31 N4 1.424(4) .
C32 C33 1.382(6) .
C32 H32 0.9300 .
C33 C34 1.381(7) .
C33 H33 0.9300 .
C34 C35 1.377(7) .
C34 H34 0.9300 .
C35 C36 1.396(5) .
C35 H35 0.9300 .
C36 H36 0.9300 .
C37 C42 1.383(5) .
C37 C38 1.394(5) .
C37 N4 1.421(4) .
C38 C39 1.398(6) .
C38 H38 0.9300 .
C39 C40 1.370(6) .
C39 H39 0.9300 .
C40 C41 1.387(5) .
C40 H40 0.9300 .
C41 C42 1.390(5) .
C41 H41 0.9300 .
C42 H42 0.9300 .
O1 H1A 0.8784 .
O1 H1B 0.8399 .
O1 H2B 1.1604 .
O2 H2A 0.7034 .
O2 H2B 0.9641 .
